data_4135000
loop_
_publ_author_name
'Arnett, Charles H.'
'Agapie, Theodor'

_publ_section_title
;
 Activation of an Open Shell, Carbyne-Bridged Diiron Complex Toward
 Binding of Dinitrogen.
;
_journal_name_full 'Journal of the American Chemical Society'
_journal_paper_doi 10.1021/jacs.0c01896
_journal_year 2020
_chemical_formula_moiety 'C55 H80 Fe2 N4 P6'
_chemical_formula_sum 'C55 H80 Fe2 N4 P6'
_chemical_formula_weight 1094.75
_space_group_crystal_system monoclinic
_space_group_IT_number 15
_space_group_name_Hall '-C 2yc'
_space_group_name_H-M_alt 'C 1 2/c 1'
_atom_sites_solution_hydrogens mixed
_atom_sites_solution_primary dual
_audit_creation_date 2019-12-21
_audit_creation_method
;
Olex2 1.3
(compiled Nov 21 2019 18:26:39 for OlexSys, GUI svn.r6003)
;
_cell_angle_alpha 90
_cell_angle_beta 94.19(3)
_cell_angle_gamma 90
_cell_formula_units_Z 4
_cell_length_a 32.05(2)
_cell_length_b 11.137(11)
_cell_length_c 16.323(12)
_cell_measurement_reflns_used 6300
_cell_measurement_temperature 100.0
_cell_measurement_theta_max 32.61
_cell_measurement_theta_min 2.27
_cell_volume 5811(8)
_computing_cell_refinement 'SAINT V8.40A (?, 2016)'
_computing_data_reduction 'SAINT V8.40A (?, 2016)'
_computing_molecular_graphics 'Olex2 1.3 (Dolomanov et al., 2009)'
_computing_publication_material 'Olex2 1.3 (Dolomanov et al., 2009)'
_computing_structure_refinement 'XL  (Sheldrick, 2008)'
_computing_structure_solution 'XT  (Sheldrick, 2015)'
_diffrn_ambient_temperature 100.0
_diffrn_measured_fraction_theta_full 0.999
_diffrn_measured_fraction_theta_max 0.836
_diffrn_measurement_device_type 'Bruker APEX-II CCD'
_diffrn_measurement_method '\f and \w scans'
_diffrn_radiation_type MoK\a
_diffrn_radiation_wavelength 0.71073
_diffrn_reflns_av_R_equivalents 0.0358
_diffrn_reflns_av_unetI/netI 0.0315
_diffrn_reflns_Laue_measured_fraction_full 0.999
_diffrn_reflns_Laue_measured_fraction_max 0.836
_diffrn_reflns_limit_h_max 47
_diffrn_reflns_limit_h_min -45
_diffrn_reflns_limit_k_max 15
_diffrn_reflns_limit_k_min -16
_diffrn_reflns_limit_l_max 24
_diffrn_reflns_limit_l_min -23
_diffrn_reflns_number 66591
_diffrn_reflns_point_group_measured_fraction_full 0.999
_diffrn_reflns_point_group_measured_fraction_max 0.836
_diffrn_reflns_theta_full 25.242
_diffrn_reflns_theta_max 33.317
_diffrn_reflns_theta_min 1.936
_diffrn_source_current 30.0
_diffrn_source_power 1.5
_diffrn_source_voltage 50.0
_diffrn_standards_number 0
_exptl_absorpt_coefficient_mu 0.702
_exptl_absorpt_correction_T_max 1.0000
_exptl_absorpt_correction_T_min 0.9042
_exptl_absorpt_correction_type multi-scan
_exptl_absorpt_process_details
;
SADABS-2016/2 (Bruker,2016/2) was used for absorption correction.
wR2(int) was 0.0656 before and 0.0545 after correction.
The Ratio of minimum to maximum transmission is 0.9042.
The \l/2 correction factor is Not present.
;
_exptl_crystal_colour brown
_exptl_crystal_colour_primary brown
_exptl_crystal_density_diffrn 1.251
_exptl_crystal_description block
_exptl_crystal_F_000 2320
_exptl_crystal_size_max 0.344
_exptl_crystal_size_mid 0.168
_exptl_crystal_size_min 0.146
_refine_diff_density_max 2.950
_refine_diff_density_min -1.601
_refine_diff_density_rms 0.109
_refine_ls_extinction_method none
_refine_ls_goodness_of_fit_ref 1.077
_refine_ls_hydrogen_treatment mixed
_refine_ls_matrix_type full
_refine_ls_number_parameters 330
_refine_ls_number_reflns 9410
_refine_ls_number_restraints 38
_refine_ls_restrained_S_all 1.101
_refine_ls_R_factor_all 0.1020
_refine_ls_R_factor_gt 0.0801
_refine_ls_shift/su_max 0.001
_refine_ls_shift/su_mean 0.000
_refine_ls_structure_factor_coef Fsqd
_refine_ls_weighting_details 'w=1/[\s^2^(Fo^2^)+(0.0608P)^2^+43.6874P] where P=(Fo^2^+2Fc^2^)/3'
_refine_ls_weighting_scheme calc
_refine_ls_wR_factor_gt 0.1846
_refine_ls_wR_factor_ref 0.1970
_reflns_Friedel_coverage 0.000
_reflns_number_gt 7496
_reflns_number_total 9410
_reflns_threshold_expression 'I > 2\s(I)'
_cod_data_source_file ja0c01896_si_001.cif
_cod_data_source_block d19156
_cod_database_code 4135000
_shelx_shelxl_version_number 2018/3
_shelx_space_group_comment
;
The symmetry employed for this shelxl refinement is uniquely defined
by the following loop, which should always be used as a source of
symmetry information in preference to the above space-group names.
They are only intended as comments.
;
_shelx_estimated_absorpt_t_max 0.904
_shelx_estimated_absorpt_t_min 0.794
_olex2_refinement_description
;
1. Fixed Uiso
 At 1.2 times of:
  All C(H) groups
 At 1.5 times of:
  All C(H,H,H) groups
2. Restrained distances
 Fe1-H = Fe1-HA
 1.54 with sigma of 0.02
 C19-C18 \\sim C21-C18 \\sim C20-C18 \\sim C24-C22 \\sim C23-C22 \\sim C27-C25
\\sim C26-C25 \\sim C29-C28
 \\sim C30-C28
 with sigma of 0.02
3. Uiso/Uaniso restraints and constraints
C19 \\sim C21 \\sim C20: within 1.7A with sigma of 0.04 and sigma for terminal
atoms of 0.08 within 1.7A
4. Others
 Fixed Sof: H1A(0.5) H1B(0.5) H1C(0.5) C20(0.5) H20A(0.5) H20B(0.5) H20C(0.5)
 C21(0.5) H21A(0.5) H21B(0.5) H21C(0.5)
5.a Ternary CH refined with riding coordinates:
 C28(H28), C25(H25), C22(H22)
5.b Aromatic/amide H refined with riding coordinates:
 C5(H5), C4(H4), C14(H14), C13(H13), C16(H16), C15(H15), C7(H7), C8(H8),
 C10(H10), C9(H9)
5.c Idealised Me refined with riding coordinates:
 C1(H1A,H1B,H1C)
5.d Idealised Me refined as rotating group:
 C29(H29A,H29B,H29C), C30(H30A,H30B,H30C), C27(H27A,H27B,H27C), C26(H26A,H26B,
 H26C), C19(H19A,H19C,H19B), C23(H23A,H23B,H23C), C20(H20A,H20B,H20C), C24(H24A,
 H24B,H24C), C21(H21A,H21B,H21C)
;
_olex2_submission_special_instructions 'No special instructions were received'

loop_
_space_group_symop_operation_xyz
'x, y, z'
'-x, y, -z+1/2'
'x+1/2, y+1/2, z'
'-x+1/2, y+1/2, -z+1/2'
'-x, -y, -z'
'x, -y, z-1/2'
'-x+1/2, -y+1/2, -z'
'x+1/2, -y+1/2, z-1/2'

loop_
_atom_site_label
_atom_site_type_symbol
_atom_site_fract_x
_atom_site_fract_y
_atom_site_fract_z
_atom_site_U_iso_or_equiv
_atom_site_adp_type
_atom_site_occupancy
_atom_site_site_symmetry_order
_atom_site_calc_flag
_atom_site_refinement_flags_posn
_atom_site_refinement_flags_adp
_atom_site_refinement_flags_occupancy
_atom_site_disorder_assembly
_atom_site_disorder_group
Fe1 Fe 0.37544(2) 0.24624(4) 0.72571(4) 0.03019(14) Uani 1 1 d D . . . .
P1 P 0.41794(2) 0.36603(7) 0.67002(5) 0.02077(16) Uani 1 1 d . . . . .
P3 P 0.33727(3) 0.40248(8) 0.74676(6) 0.0294(2) Uani 1 1 d . . . . .
P2 P 0.39129(3) 0.10807(8) 0.64061(6) 0.0337(2) Uani 1 1 d . . . . .
C2 C 0.500000 0.3838(3) 0.750000 0.0176(7) Uani 1 2 d S T P . .
C5 C 0.500000 0.6341(4) 0.750000 0.0236(8) Uani 1 2 d S T P . .
H5 H 0.500001 0.719444 0.750002 0.028 Uiso 1 2 calc R U P . .
N007 N 0.40126(11) 0.2065(3) 0.8234(2) 0.0381(7) Uani 1 1 d . . . . .
C1 C 0.500000 0.2487(4) 0.750000 0.0256(8) Uani 1 2 d S T P . .
H1A H 0.499910 0.219365 0.806590 0.038 Uiso 0.5 1 calc R U P A -1
H1B H 0.525076 0.219365 0.725449 0.038 Uiso 0.5 1 calc R U P A -1
H1C H 0.475014 0.219365 0.717961 0.038 Uiso 0.5 1 calc R U P A -1
C3 C 0.46484(9) 0.4469(2) 0.71510(17) 0.0176(5) Uani 1 1 d . . . . .
C4 C 0.46533(9) 0.5729(3) 0.71674(18) 0.0203(5) Uani 1 1 d . . . . .
H4 H 0.441598 0.616412 0.694769 0.024 Uiso 1 1 calc R U . . .
C12 C 0.38554(10) 0.4920(3) 0.62702(19) 0.0258(6) Uani 1 1 d . . . . .
C17 C 0.34813(10) 0.5101(3) 0.6656(2) 0.0267(6) Uani 1 1 d . . . . .
C29 C 0.39027(11) 0.5326(4) 0.8572(2) 0.0342(7) Uani 1 1 d D . . . .
H29A H 0.408898 0.463337 0.853436 0.051 Uiso 1 1 calc R U . . .
H29B H 0.394724 0.569018 0.911757 0.051 Uiso 1 1 calc R U . . .
H29C H 0.396345 0.591813 0.815243 0.051 Uiso 1 1 calc R U . . .
C14 C 0.36798(15) 0.6570(3) 0.5354(2) 0.0419(10) Uani 1 1 d . . . . .
H14 H 0.374844 0.707609 0.491460 0.050 Uiso 1 1 calc R U . . .
C13 C 0.39537(12) 0.5665(3) 0.5629(2) 0.0321(7) Uani 1 1 d . . . . .
H13 H 0.420924 0.555578 0.537813 0.039 Uiso 1 1 calc R U . . .
N00G N 0.41667(14) 0.1784(4) 0.8833(2) 0.0545(10) Uani 1 1 d . . . . .
C6 C 0.43985(12) 0.2904(3) 0.5827(2) 0.0311(7) Uani 1 1 d . . . . .
C28 C 0.34499(11) 0.4916(4) 0.8433(2) 0.0348(8) Uani 1 1 d D . . . .
H28 H 0.339847 0.435532 0.889283 0.042 Uiso 1 1 calc R U . . .
C16 C 0.32092(13) 0.6012(3) 0.6365(2) 0.0356(8) Uani 1 1 d . . . . .
H16 H 0.295392 0.613479 0.661406 0.043 Uiso 1 1 calc R U . . .
C11 C 0.42708(14) 0.1711(3) 0.5693(2) 0.0388(9) Uani 1 1 d . . . . .
C15 C 0.33080(15) 0.6737(3) 0.5716(2) 0.0412(9) Uani 1 1 d . . . . .
H15 H 0.311981 0.734989 0.552116 0.049 Uiso 1 1 calc R U . . .
C7 C 0.46888(14) 0.3418(4) 0.5342(2) 0.0402(9) Uani 1 1 d . . . . .
H7 H 0.478446 0.421363 0.545153 0.048 Uiso 1 1 calc R U . . .
C8 C 0.4840(2) 0.2774(5) 0.4697(3) 0.0666(16) Uani 1 1 d . . . . .
H8 H 0.503497 0.313237 0.436003 0.080 Uiso 1 1 calc R U . . .
C30 C 0.31584(15) 0.5980(5) 0.8516(3) 0.0531(12) Uani 1 1 d D . . . .
H30A H 0.320181 0.656598 0.808291 0.080 Uiso 1 1 calc R U . . .
H30B H 0.321785 0.635659 0.905464 0.080 Uiso 1 1 calc R U . . .
H30C H 0.286752 0.570175 0.846503 0.080 Uiso 1 1 calc R U . . .
C25 C 0.27939(12) 0.3880(4) 0.7344(3) 0.0513(12) Uani 1 1 d D . . . .
H25 H 0.267147 0.469995 0.739676 0.062 Uiso 1 1 calc R U . . .
C10 C 0.4426(2) 0.1082(5) 0.5039(3) 0.0707(18) Uani 1 1 d . . . . .
H10 H 0.433712 0.027935 0.493116 0.085 Uiso 1 1 calc R U . . .
C18 C 0.4190(2) -0.0314(5) 0.6786(4) 0.079(2) Uani 1 1 d D . . . .
C27 C 0.26410(14) 0.3383(5) 0.6508(4) 0.0682(17) Uani 1 1 d D . . . .
H27A H 0.274430 0.388982 0.607559 0.102 Uiso 1 1 calc R U . . .
H27B H 0.233446 0.337630 0.645753 0.102 Uiso 1 1 calc R U . . .
H27C H 0.274576 0.256260 0.645162 0.102 Uiso 1 1 calc R U . . .
C22 C 0.35076(16) 0.0440(5) 0.5657(4) 0.0648(15) Uani 1 1 d D . . . .
H22 H 0.363893 -0.024411 0.537325 0.078 Uiso 1 1 calc R U . . .
C26 C 0.26443(15) 0.3112(6) 0.8028(5) 0.077(2) Uani 1 1 d D . . . .
H26A H 0.278991 0.233743 0.803814 0.115 Uiso 1 1 calc R U . . .
H26B H 0.234230 0.297845 0.793486 0.115 Uiso 1 1 calc R U . . .
H26C H 0.270360 0.352087 0.855557 0.115 Uiso 1 1 calc R U . . .
C19 C 0.3932(3) -0.0999(7) 0.7373(5) 0.120(4) Uani 1 1 d D . . . .
H19A H 0.393049 -0.055843 0.789212 0.180 Uiso 1 1 calc R U . . .
H19C H 0.405500 -0.179576 0.747512 0.180 Uiso 1 1 calc R U . . .
H19B H 0.364523 -0.108487 0.713002 0.180 Uiso 1 1 calc R U . . .
C9 C 0.4706(3) 0.1610(6) 0.4548(3) 0.086(2) Uani 1 1 d . . . . .
H9 H 0.480698 0.117215 0.410414 0.103 Uiso 1 1 calc R U . . .
C23 C 0.3367(3) 0.1346(8) 0.5008(5) 0.115(3) Uani 1 1 d D . . . .
H23A H 0.322606 0.201456 0.526347 0.173 Uiso 1 1 calc R U . . .
H23B H 0.317317 0.096314 0.459566 0.173 Uiso 1 1 calc R U . . .
H23C H 0.361095 0.164899 0.474351 0.173 Uiso 1 1 calc R U . . .
C20 C 0.4595(3) -0.0246(6) 0.7155(5) 0.041(2) Uani 0.5 1 d D . P B 1
H20A H 0.477623 0.015846 0.678389 0.062 Uiso 0.5 1 calc R U P B 1
H20B H 0.470068 -0.105782 0.727375 0.062 Uiso 0.5 1 calc R U P B 1
H20C H 0.459235 0.020956 0.766870 0.062 Uiso 0.5 1 calc R U P B 1
C24 C 0.3140(2) -0.0038(6) 0.6042(6) 0.116(4) Uani 1 1 d D . . . .
H24A H 0.322817 -0.068627 0.642176 0.174 Uiso 1 1 calc R U . . .
H24B H 0.293752 -0.034938 0.561563 0.174 Uiso 1 1 calc R U . . .
H24C H 0.301023 0.060567 0.634463 0.174 Uiso 1 1 calc R U . . .
C21 C 0.4420(5) -0.1015(11) 0.6257(7) 0.077(4) Uani 0.5 1 d D . P B 2
H21A H 0.422829 -0.138918 0.583694 0.116 Uiso 0.5 1 calc R U P B 2
H21B H 0.457356 -0.164173 0.657516 0.116 Uiso 0.5 1 calc R U P B 2
H21C H 0.461891 -0.050201 0.599119 0.116 Uiso 0.5 1 calc R U P B 2
H H 0.3413(11) 0.171(4) 0.770(3) 0.044(13) Uiso 1 1 d D . . . .
HA H 0.3479(15) 0.277(5) 0.647(2) 0.068(17) Uiso 1 1 d D . . . .

loop_
_atom_site_aniso_label
_atom_site_aniso_U_11
_atom_site_aniso_U_22
_atom_site_aniso_U_33
_atom_site_aniso_U_23
_atom_site_aniso_U_13
_atom_site_aniso_U_12
Fe1 0.0220(2) 0.0195(2) 0.0488(3) 0.0057(2) 0.00002(19) -0.00290(16)
P1 0.0245(3) 0.0168(3) 0.0201(3) 0.0003(3) -0.0042(3) -0.0029(3)
P3 0.0198(3) 0.0242(4) 0.0435(5) 0.0078(4) -0.0018(3) -0.0012(3)
P2 0.0444(5) 0.0200(4) 0.0347(5) 0.0028(3) -0.0109(4) -0.0077(3)
C2 0.0232(17) 0.0137(16) 0.0160(16) 0.000 0.0024(13) 0.000
C5 0.028(2) 0.0131(17) 0.030(2) 0.000 -0.0010(16) 0.000
N007 0.0443(18) 0.0336(16) 0.0386(17) 0.0119(14) 0.0183(14) 0.0097(14)
C1 0.026(2) 0.0146(18) 0.036(2) 0.000 -0.0012(17) 0.000
C3 0.0211(12) 0.0160(12) 0.0158(11) 0.0006(9) 0.0012(9) -0.0017(9)
C4 0.0223(13) 0.0165(12) 0.0219(13) -0.0003(10) -0.0006(10) 0.0016(10)
C12 0.0319(15) 0.0192(13) 0.0246(14) 0.0007(11) -0.0100(12) -0.0028(11)
C17 0.0311(15) 0.0192(14) 0.0282(15) -0.0011(11) -0.0089(12) 0.0004(11)
C29 0.0376(18) 0.042(2) 0.0238(15) 0.0001(14) 0.0052(13) -0.0003(15)
C14 0.073(3) 0.0284(18) 0.0223(15) 0.0046(13) -0.0121(17) 0.0022(18)
C13 0.0458(19) 0.0290(16) 0.0202(14) 0.0018(12) -0.0073(13) -0.0039(14)
N00G 0.070(3) 0.059(2) 0.0368(19) 0.0131(18) 0.0165(18) 0.022(2)
C6 0.0447(19) 0.0277(16) 0.0200(14) -0.0037(12) -0.0047(13) -0.0012(14)
C28 0.0301(16) 0.043(2) 0.0324(17) 0.0077(15) 0.0081(13) 0.0042(15)
C16 0.0429(19) 0.0254(16) 0.0367(18) -0.0032(14) -0.0093(15) 0.0078(14)
C11 0.064(3) 0.0282(17) 0.0227(15) -0.0050(13) -0.0051(16) -0.0078(17)
C15 0.064(3) 0.0269(17) 0.0301(17) 0.0016(14) -0.0159(17) 0.0126(17)
C7 0.061(3) 0.036(2) 0.0243(16) -0.0058(14) 0.0086(16) -0.0049(18)
C8 0.110(5) 0.062(3) 0.031(2) -0.014(2) 0.028(3) -0.012(3)
C30 0.050(2) 0.063(3) 0.047(2) -0.005(2) 0.009(2) 0.021(2)
C25 0.0212(16) 0.037(2) 0.095(4) 0.011(2) -0.0030(19) -0.0006(15)
C10 0.131(5) 0.042(3) 0.041(2) -0.024(2) 0.015(3) -0.019(3)
C18 0.132(6) 0.047(3) 0.062(3) 0.028(3) 0.043(4) 0.040(3)
C27 0.033(2) 0.044(3) 0.122(5) -0.001(3) -0.034(3) -0.0034(18)
C22 0.056(3) 0.052(3) 0.081(4) -0.018(3) -0.026(3) -0.013(2)
C26 0.028(2) 0.066(4) 0.138(6) 0.029(4) 0.020(3) -0.006(2)
C19 0.196(10) 0.062(4) 0.110(6) 0.054(4) 0.062(6) 0.044(5)
C9 0.161(7) 0.064(4) 0.038(3) -0.030(3) 0.044(3) -0.021(4)
C23 0.113(6) 0.113(6) 0.106(6) -0.014(5) -0.084(5) 0.009(5)
C20 0.078(6) 0.016(3) 0.029(3) -0.001(2) -0.002(4) 0.025(3)
C24 0.054(3) 0.059(4) 0.232(11) -0.047(5) -0.006(5) -0.021(3)
C21 0.112(11) 0.051(6) 0.069(7) -0.003(5) 0.004(7) 0.028(7)

loop_
_atom_type_symbol
_atom_type_description
_atom_type_scat_dispersion_real
_atom_type_scat_dispersion_imag
_atom_type_scat_source
C C 0.0033 0.0016 'International Tables Vol C Tables 4.2.6.8 and 6.1.1.4'
H H 0.0000 0.0000 'International Tables Vol C Tables 4.2.6.8 and 6.1.1.4'
Fe Fe 0.3463 0.8444 'International Tables Vol C Tables 4.2.6.8 and 6.1.1.4'
N N 0.0061 0.0033 'International Tables Vol C Tables 4.2.6.8 and 6.1.1.4'
P P 0.1023 0.0942 'International Tables Vol C Tables 4.2.6.8 and 6.1.1.4'

loop_
_geom_angle_atom_site_label_1
_geom_angle_atom_site_label_2
_geom_angle_atom_site_label_3
_geom_angle
_geom_angle_site_symmetry_1
_geom_angle_site_symmetry_3
_geom_angle_publ_flag
P1 Fe1 P3 87.22(7) . . ?
P1 Fe1 P2 89.09(7) . . ?
P1 Fe1 H 173.3(17) . . ?
P1 Fe1 HA 81(2) . . ?
P3 Fe1 H 86.2(17) . . ?
P3 Fe1 HA 70(2) . . ?
P2 Fe1 P3 146.72(5) . . ?
P2 Fe1 H 97.0(17) . . ?
P2 Fe1 HA 77(2) . . ?
N007 Fe1 P1 105.22(12) . . ?
N007 Fe1 P3 106.59(12) . . ?
N007 Fe1 P2 106.29(12) . . ?
N007 Fe1 H 75.8(17) . . ?
N007 Fe1 HA 172(2) . . ?
H Fe1 HA 97(3) . . ?
C3 P1 Fe1 130.64(10) . . ?
C12 P1 Fe1 105.93(12) . . ?
C12 P1 C3 101.43(15) . . ?
C6 P1 Fe1 109.40(13) . . ?
C6 P1 C3 100.68(16) . . ?
C6 P1 C12 106.77(16) . . ?
C17 P3 Fe1 105.68(13) . . ?
C17 P3 C28 103.96(17) . . ?
C17 P3 C25 102.63(18) . . ?
C28 P3 Fe1 121.33(12) . . ?
C25 P3 Fe1 118.91(16) . . ?
C25 P3 C28 102.0(2) . . ?
C11 P2 Fe1 108.85(14) . . ?
C11 P2 C18 102.9(2) . . ?
C11 P2 C22 99.7(2) . . ?
C18 P2 Fe1 120.4(2) . . ?
C22 P2 Fe1 120.7(2) . . ?
C22 P2 C18 101.0(3) . . ?
C3 C2 C1 119.86(18) . . ?
C3 C2 C1 119.86(18) 2_656 . ?
C3 C2 C3 120.3(4) 2_656 . ?
C4 C5 H5 119.6 . . ?
C4 C5 H5 119.6 2_656 . ?
C4 C5 C4 120.8(4) 2_656 . ?
N00G N007 Fe1 177.8(4) . . ?
C2 C1 H1A 109.5 . . ?
C2 C1 H1B 109.5 . . ?
C2 C1 H1C 109.5 . . ?
H1A C1 H1B 109.5 . . ?
H1A C1 H1C 109.5 . . ?
H1B C1 H1C 109.5 . . ?
C2 C3 P1 121.1(2) . . ?
C4 C3 P1 120.0(2) . . ?
C4 C3 C2 118.9(3) . . ?
C5 C4 C3 120.6(3) . . ?
C5 C4 H4 119.7 . . ?
C3 C4 H4 119.7 . . ?
C17 C12 P1 114.3(2) . . ?
C13 C12 P1 125.9(3) . . ?
C13 C12 C17 119.9(3) . . ?
C12 C17 P3 116.1(2) . . ?
C16 C17 P3 124.9(3) . . ?
C16 C17 C12 118.8(3) . . ?
H29A C29 H29B 109.5 . . ?
H29A C29 H29C 109.5 . . ?
H29B C29 H29C 109.5 . . ?
C28 C29 H29A 109.5 . . ?
C28 C29 H29B 109.5 . . ?
C28 C29 H29C 109.5 . . ?
C13 C14 H14 119.9 . . ?
C15 C14 H14 119.9 . . ?
C15 C14 C13 120.2(4) . . ?
C12 C13 H13 119.9 . . ?
C14 C13 C12 120.3(4) . . ?
C14 C13 H13 119.9 . . ?
C11 C6 P1 115.5(3) . . ?
C7 C6 P1 124.2(3) . . ?
C7 C6 C11 120.2(4) . . ?
P3 C28 H28 106.4 . . ?
C29 C28 P3 110.6(2) . . ?
C29 C28 H28 106.4 . . ?
C30 C28 P3 116.5(3) . . ?
C30 C28 C29 109.8(4) . . ?
C30 C28 H28 106.4 . . ?
C17 C16 H16 119.6 . . ?
C15 C16 C17 120.7(4) . . ?
C15 C16 H16 119.6 . . ?
C6 C11 P2 116.9(3) . . ?
C10 C11 P2 124.5(3) . . ?
C10 C11 C6 118.5(4) . . ?
C14 C15 C16 120.1(3) . . ?
C14 C15 H15 120.0 . . ?
C16 C15 H15 120.0 . . ?
C6 C7 H7 119.9 . . ?
C6 C7 C8 120.2(4) . . ?
C8 C7 H7 119.9 . . ?
C7 C8 H8 120.1 . . ?
C9 C8 C7 119.7(5) . . ?
C9 C8 H8 120.1 . . ?
C28 C30 H30A 109.5 . . ?
C28 C30 H30B 109.5 . . ?
C28 C30 H30C 109.5 . . ?
H30A C30 H30B 109.5 . . ?
H30A C30 H30C 109.5 . . ?
H30B C30 H30C 109.5 . . ?
P3 C25 H25 107.8 . . ?
C27 C25 P3 112.5(3) . . ?
C27 C25 H25 107.8 . . ?
C26 C25 P3 109.7(3) . . ?
C26 C25 H25 107.8 . . ?
C26 C25 C27 111.0(5) . . ?
C11 C10 H10 119.6 . . ?
C9 C10 C11 120.8(4) . . ?
C9 C10 H10 119.6 . . ?
C19 C18 P2 111.0(4) . . ?
C20 C18 P2 120.2(5) . . ?
C20 C18 C19 106.7(6) . . ?
C21 C18 P2 120.8(6) . . ?
C21 C18 C19 116.2(8) . . ?
C25 C27 H27A 109.5 . . ?
C25 C27 H27B 109.5 . . ?
C25 C27 H27C 109.5 . . ?
H27A C27 H27B 109.5 . . ?
H27A C27 H27C 109.5 . . ?
H27B C27 H27C 109.5 . . ?
P2 C22 H22 107.4 . . ?
C23 C22 P2 111.3(4) . . ?
C23 C22 H22 107.4 . . ?
C24 C22 P2 113.5(5) . . ?
C24 C22 H22 107.4 . . ?
C24 C22 C23 109.5(6) . . ?
C25 C26 H26A 109.5 . . ?
C25 C26 H26B 109.5 . . ?
C25 C26 H26C 109.5 . . ?
H26A C26 H26B 109.5 . . ?
H26A C26 H26C 109.5 . . ?
H26B C26 H26C 109.5 . . ?
C18 C19 H19A 109.5 . . ?
C18 C19 H19C 109.5 . . ?
C18 C19 H19B 109.5 . . ?
H19A C19 H19C 109.5 . . ?
H19A C19 H19B 109.5 . . ?
H19C C19 H19B 109.5 . . ?
C8 C9 H9 119.8 . . ?
C10 C9 C8 120.4(5) . . ?
C10 C9 H9 119.8 . . ?
C22 C23 H23A 109.5 . . ?
C22 C23 H23B 109.5 . . ?
C22 C23 H23C 109.5 . . ?
H23A C23 H23B 109.5 . . ?
H23A C23 H23C 109.5 . . ?
H23B C23 H23C 109.5 . . ?
C18 C20 H20A 109.5 . . ?
C18 C20 H20B 109.5 . . ?
C18 C20 H20C 109.5 . . ?
H20A C20 H20B 109.5 . . ?
H20A C20 H20C 109.5 . . ?
H20B C20 H20C 109.5 . . ?
C22 C24 H24A 109.5 . . ?
C22 C24 H24B 109.5 . . ?
C22 C24 H24C 109.5 . . ?
H24A C24 H24B 109.5 . . ?
H24A C24 H24C 109.5 . . ?
H24B C24 H24C 109.5 . . ?
C18 C21 H21A 109.5 . . ?
C18 C21 H21B 109.5 . . ?
C18 C21 H21C 109.5 . . ?
H21A C21 H21B 109.5 . . ?
H21A C21 H21C 109.5 . . ?
H21B C21 H21C 109.5 . . ?

loop_
_geom_bond_atom_site_label_1
_geom_bond_atom_site_label_2
_geom_bond_distance
_geom_bond_site_symmetry_2
_geom_bond_publ_flag
Fe1 P1 2.1547(14) . ?
Fe1 P3 2.1688(18) . ?
Fe1 P2 2.1584(17) . ?
Fe1 N007 1.798(4) . ?
Fe1 H 1.591(19) . ?
Fe1 HA 1.540(19) . ?
P1 C3 1.858(3) . ?
P1 C12 1.853(3) . ?
P1 C6 1.839(4) . ?
P3 C17 1.839(4) . ?
P3 C28 1.863(4) . ?
P3 C25 1.859(4) . ?
P2 C11 1.833(4) . ?
P2 C18 1.873(5) . ?
P2 C22 1.860(5) . ?
C2 C1 1.504(6) . ?
C2 C3 1.412(3) 2_656 ?
C2 C3 1.412(3) . ?
C5 H5 0.9500 . ?
C5 C4 1.381(4) 2_656 ?
C5 C4 1.381(4) . ?
N007 N00G 1.107(5) . ?
C1 H1A 0.9800 . ?
C1 H1B 0.9800 . ?
C1 H1C 0.9800 . ?
C3 C4 1.403(4) . ?
C4 H4 0.9500 . ?
C12 C17 1.409(5) . ?
C12 C13 1.390(5) . ?
C17 C16 1.398(5) . ?
C29 H29A 0.9800 . ?
C29 H29B 0.9800 . ?
C29 H29C 0.9800 . ?
C29 C28 1.522(5) . ?
C14 H14 0.9500 . ?
C14 C13 1.390(5) . ?
C14 C15 1.381(7) . ?
C13 H13 0.9500 . ?
C6 C11 1.402(5) . ?
C6 C7 1.389(6) . ?
C28 H28 1.0000 . ?
C28 C30 1.521(5) . ?
C16 H16 0.9500 . ?
C16 C15 1.387(6) . ?
C11 C10 1.399(6) . ?
C15 H15 0.9500 . ?
C7 H7 0.9500 . ?
C7 C8 1.390(6) . ?
C8 H8 0.9500 . ?
C8 C9 1.381(8) . ?
C30 H30A 0.9800 . ?
C30 H30B 0.9800 . ?
C30 H30C 0.9800 . ?
C25 H25 1.0000 . ?
C25 C27 1.521(7) . ?
C25 C26 1.512(7) . ?
C10 H10 0.9500 . ?
C10 C9 1.378(8) . ?
C18 C19 1.515(8) . ?
C18 C20 1.392(9) . ?
C18 C21 1.412(10) . ?
C27 H27A 0.9800 . ?
C27 H27B 0.9800 . ?
C27 H27C 0.9800 . ?
C22 H22 1.0000 . ?
C22 C23 1.507(8) . ?
C22 C24 1.475(8) . ?
C26 H26A 0.9800 . ?
C26 H26B 0.9800 . ?
C26 H26C 0.9800 . ?
C19 H19A 0.9800 . ?
C19 H19C 0.9800 . ?
C19 H19B 0.9800 . ?
C9 H9 0.9500 . ?
C23 H23A 0.9800 . ?
C23 H23B 0.9800 . ?
C23 H23C 0.9800 . ?
C20 H20A 0.9800 . ?
C20 H20B 0.9800 . ?
C20 H20C 0.9800 . ?
C24 H24A 0.9800 . ?
C24 H24B 0.9800 . ?
C24 H24C 0.9800 . ?
C21 H21A 0.9800 . ?
C21 H21B 0.9800 . ?
C21 H21C 0.9800 . ?

loop_
_geom_torsion_atom_site_label_1
_geom_torsion_atom_site_label_2
_geom_torsion_atom_site_label_3
_geom_torsion_atom_site_label_4
_geom_torsion
_geom_torsion_site_symmetry_1
_geom_torsion_site_symmetry_2
_geom_torsion_site_symmetry_3
_geom_torsion_site_symmetry_4
_geom_torsion_publ_flag
Fe1 P1 C3 C2 62.0(2) . . . . ?
Fe1 P1 C3 C4 -116.4(2) . . . . ?
Fe1 P1 C12 C17 24.5(2) . . . . ?
Fe1 P1 C12 C13 -156.0(3) . . . . ?
Fe1 P1 C6 C11 -2.2(3) . . . . ?
Fe1 P1 C6 C7 -178.9(3) . . . . ?
Fe1 P3 C17 C12 -19.8(3) . . . . ?
Fe1 P3 C17 C16 155.5(3) . . . . ?
Fe1 P3 C28 C29 54.7(3) . . . . ?
Fe1 P3 C28 C30 -179.0(3) . . . . ?
Fe1 P3 C25 C27 -54.4(4) . . . . ?
Fe1 P3 C25 C26 69.6(4) . . . . ?
Fe1 P2 C11 C6 3.2(3) . . . . ?
Fe1 P2 C11 C10 -177.5(4) . . . . ?
Fe1 P2 C18 C19 60.6(7) . . . . ?
Fe1 P2 C18 C20 -64.8(6) . . . . ?
Fe1 P2 C18 C21 -158.0(8) . . . . ?
Fe1 P2 C22 C23 69.3(6) . . . . ?
Fe1 P2 C22 C24 -54.8(5) . . . . ?
P1 C3 C4 C5 -179.94(17) . . . . ?
P1 C12 C17 P3 -2.9(3) . . . . ?
P1 C12 C17 C16 -178.5(2) . . . . ?
P1 C12 C13 C14 179.0(3) . . . . ?
P1 C6 C11 P2 -0.7(4) . . . . ?
P1 C6 C11 C10 -180.0(4) . . . . ?
P1 C6 C7 C8 179.5(4) . . . . ?
P3 C17 C16 C15 -176.2(3) . . . . ?
P2 C11 C10 C9 -177.7(5) . . . . ?
C2 C3 C4 C5 1.6(4) . . . . ?
C1 C2 C3 P1 0.8(2) . . . . ?
C1 C2 C3 C4 179.20(19) . . . . ?
C3 P1 C12 C17 -113.9(2) . . . . ?
C3 P1 C12 C13 65.5(3) . . . . ?
C3 P1 C6 C11 138.1(3) . . . . ?
C3 P1 C6 C7 -38.6(4) . . . . ?
C3 C2 C3 P1 -179.2(2) 2_656 . . . ?
C3 C2 C3 C4 -0.80(19) 2_656 . . . ?
C4 C5 C4 C3 -0.8(2) 2_656 . . . ?
C12 P1 C3 C2 -175.1(2) . . . . ?
C12 P1 C3 C4 6.5(3) . . . . ?
C12 P1 C6 C11 -116.4(3) . . . . ?
C12 P1 C6 C7 66.9(4) . . . . ?
C12 C17 C16 C15 -1.0(5) . . . . ?
C17 P3 C28 C29 -63.8(3) . . . . ?
C17 P3 C28 C30 62.5(3) . . . . ?
C17 P3 C25 C27 61.7(4) . . . . ?
C17 P3 C25 C26 -174.3(4) . . . . ?
C17 C12 C13 C14 -1.6(5) . . . . ?
C17 C16 C15 C14 -0.4(6) . . . . ?
C13 C12 C17 P3 177.6(2) . . . . ?
C13 C12 C17 C16 2.0(5) . . . . ?
C13 C14 C15 C16 0.9(6) . . . . ?
C6 P1 C3 C2 -65.4(2) . . . . ?
C6 P1 C3 C4 116.2(3) . . . . ?
C6 P1 C12 C17 141.1(2) . . . . ?
C6 P1 C12 C13 -39.4(3) . . . . ?
C6 C11 C10 C9 1.5(9) . . . . ?
C6 C7 C8 C9 -1.1(9) . . . . ?
C28 P3 C17 C12 109.0(3) . . . . ?
C28 P3 C17 C16 -75.7(3) . . . . ?
C28 P3 C25 C27 169.2(3) . . . . ?
C28 P3 C25 C26 -66.8(4) . . . . ?
C11 P2 C18 C19 -178.1(6) . . . . ?
C11 P2 C18 C20 56.5(6) . . . . ?
C11 P2 C18 C21 -36.7(9) . . . . ?
C11 P2 C22 C23 -49.6(6) . . . . ?
C11 P2 C22 C24 -173.7(5) . . . . ?
C11 C6 C7 C8 3.0(7) . . . . ?
C11 C10 C9 C8 0.3(11) . . . . ?
C15 C14 C13 C12 0.1(5) . . . . ?
C7 C6 C11 P2 176.1(3) . . . . ?
C7 C6 C11 C10 -3.2(6) . . . . ?
C7 C8 C9 C10 -0.6(11) . . . . ?
C25 P3 C17 C12 -145.1(3) . . . . ?
C25 P3 C17 C16 30.2(3) . . . . ?
C25 P3 C28 C29 -170.2(3) . . . . ?
C25 P3 C28 C30 -43.9(4) . . . . ?
C18 P2 C11 C6 -125.7(4) . . . . ?
C18 P2 C11 C10 53.6(5) . . . . ?
C18 P2 C22 C23 -155.0(6) . . . . ?
C18 P2 C22 C24 80.9(5) . . . . ?
C22 P2 C11 C6 130.5(3) . . . . ?
C22 P2 C11 C10 -50.2(5) . . . . ?
C22 P2 C18 C19 -75.3(6) . . . . ?
C22 P2 C18 C20 159.3(5) . . . . ?
C22 P2 C18 C21 66.1(9) . . . . ?
